data_4349735
loop_
_publ_author_name
'\<Zivkovi\'c, M. D.'
'Kljun, J.'
'Ilic-Tomic, T.'
'Pavic, A.'
'Veselinovi\'c, A.'
'Manojlovi\'c, D. D.'
'Nikodinovic-Runic, J.'
'Turel, I.'

_publ_section_title
;
 A new class of platinum(ii) complexes with the phosphine ligand pta which
 show potent anticancer activity
;
_journal_issue 1
_journal_name_full 'Inorganic Chemistry Frontiers'
_journal_page_first 39
_journal_paper_doi 10.1039/C7QI00299H
_journal_volume 5
_journal_year 2018
_chemical_formula_moiety 'C11 H11 Cl N2 O4 Pt S'
_chemical_formula_sum 'C11 H11 Cl N2 O4 Pt S'
_chemical_formula_weight 497.82
_space_group_crystal_system monoclinic
_space_group_IT_number 11
_space_group_name_Hall '-P 2yb'
_space_group_name_H-M_alt 'P 1 21/m 1'
_atom_sites_solution_hydrogens geom
_audit_creation_method SHELXL-2014/7
_audit_update_record
;
2016-06-02 deposited with the CCDC.
2017-10-17 downloaded from the CCDC.
;
_cell_angle_alpha 90
_cell_angle_beta 97.352(5)
_cell_angle_gamma 90
_cell_formula_units_Z 2
_cell_length_a 9.4359(6)
_cell_length_b 6.7378(4)
_cell_length_c 10.5414(5)
_cell_measurement_reflns_used 1925
_cell_measurement_temperature 150(2)
_cell_measurement_theta_max 29.7150
_cell_measurement_theta_min 4.1820
_cell_volume 664.68(7)
_computing_cell_refinement
;

CrysAlisPro, Agilent Technologies,

Version 1.171.36.28 (release 01-02-2013 CrysAlis171 .NET)

(compiled Feb  1 2013,16:14:44)

;
_computing_data_collection
;

CrysAlisPro, Agilent Technologies,

Version 1.171.36.28 (release 01-02-2013 CrysAlis171 .NET)

(compiled Feb  1 2013,16:14:44)

;
_computing_data_reduction
;

CrysAlisPro, Agilent Technologies,

Version 1.171.36.28 (release 01-02-2013 CrysAlis171 .NET)

(compiled Feb  1 2013,16:14:44)

;
_computing_structure_refinement 'SHELXL-2014/7 (Sheldrick, 2014)'
_computing_structure_solution 'SIR92 (Altomare et al., 1993)'
_diffrn_ambient_temperature 150(2)
_diffrn_measured_fraction_theta_full 0.998
_diffrn_measured_fraction_theta_max 0.998
_diffrn_measurement_device_type 'SuperNova, Dual, Mo at zero, Atlas'
_diffrn_measurement_method '\w scans'
_diffrn_radiation_monochromator mirror
_diffrn_radiation_source 'fine-focus sealed tube'
_diffrn_radiation_type MoK\a
_diffrn_radiation_wavelength 0.71073
_diffrn_reflns_av_R_equivalents 0.0326
_diffrn_reflns_av_unetI/netI 0.0485
_diffrn_reflns_Laue_measured_fraction_full 0.998
_diffrn_reflns_Laue_measured_fraction_max 0.998
_diffrn_reflns_limit_h_max 12
_diffrn_reflns_limit_h_min -8
_diffrn_reflns_limit_k_max 8
_diffrn_reflns_limit_k_min -6
_diffrn_reflns_limit_l_max 13
_diffrn_reflns_limit_l_min -13
_diffrn_reflns_number 3476
_diffrn_reflns_point_group_measured_fraction_full 0.998
_diffrn_reflns_point_group_measured_fraction_max 0.998
_diffrn_reflns_theta_full 25.242
_diffrn_reflns_theta_max 27.483
_diffrn_reflns_theta_min 3.102
_exptl_absorpt_coefficient_mu 10.926
_exptl_absorpt_correction_T_max 1.00000
_exptl_absorpt_correction_T_min 0.61982
_exptl_absorpt_correction_type multi-scan
_exptl_absorpt_process_details
;

CrysAlisPro, Agilent Technologies,

Version 1.171.36.28 (release 01-02-2013 CrysAlis171 .NET)

(compiled Feb  1 2013,16:14:44)

Empirical absorption correction using spherical harmonics,

implemented in SCALE3 ABSPACK scaling algorithm.

;
_exptl_crystal_colour orange
_exptl_crystal_density_diffrn 2.487
_exptl_crystal_description needle
_exptl_crystal_F_000 468
_exptl_crystal_size_max 0.150
_exptl_crystal_size_mid 0.050
_exptl_crystal_size_min 0.050
_refine_diff_density_max 5.411
_refine_diff_density_min -2.641
_refine_diff_density_rms 0.245
_refine_ls_extinction_method none
_refine_ls_goodness_of_fit_ref 1.103
_refine_ls_hydrogen_treatment constr
_refine_ls_matrix_type full
_refine_ls_number_parameters 118
_refine_ls_number_reflns 1655
_refine_ls_number_restraints 0
_refine_ls_restrained_S_all 1.103
_refine_ls_R_factor_all 0.0429
_refine_ls_R_factor_gt 0.0384
_refine_ls_shift/su_max 0.001
_refine_ls_shift/su_mean 0.000
_refine_ls_structure_factor_coef Fsqd
_refine_ls_weighting_details 'w=1/[\s^2^(Fo^2^)+(0.0238P)^2^+6.4122P] where P=(Fo^2^+2Fc^2^)/3'
_refine_ls_weighting_scheme calc
_refine_ls_wR_factor_gt 0.0814
_refine_ls_wR_factor_ref 0.0833
_reflns_Friedel_coverage 0.000
_reflns_number_gt 1532
_reflns_number_total 1655
_reflns_threshold_expression 'I > 2\s(I)'
_cod_data_source_file c7qi00299h2.cif
_cod_data_source_block moa374
_cod_original_sg_symbol_H-M 'P 21/m'
_cod_database_code 4349735
_shelx_shelxl_version_number 2014/7
_shelx_space_group_comment
;

The symmetry employed for this shelxl refinement is uniquely defined

by the following loop, which should always be used as a source of

symmetry information in preference to the above space-group names.

They are only intended as comments.

;
_shelx_estimated_absorpt_t_min 0.291
_shelx_estimated_absorpt_t_max 0.611

loop_
_space_group_symop_operation_xyz
'x, y, z'
'-x, y+1/2, -z'
'-x, -y, -z'
'x, -y-1/2, z'

loop_
_atom_site_label
_atom_site_type_symbol
_atom_site_fract_x
_atom_site_fract_y
_atom_site_fract_z
_atom_site_U_iso_or_equiv
_atom_site_adp_type
_atom_site_occupancy
_atom_site_site_symmetry_order
_atom_site_calc_flag
_atom_site_refinement_flags_posn
_atom_site_refinement_flags_adp
_atom_site_refinement_flags_occupancy
Pt1 Pt 0.39713(4) 0.2500 0.73714(3) 0.01708(13) Uani 1 2 d S T P
Cl1 Cl 0.1606(3) 0.2500 0.7612(2) 0.0282(6) Uani 1 2 d S T P
S10 S 0.3476(3) 0.2500 0.52676(19) 0.0153(5) Uani 1 2 d S T P
C7 C 0.8339(12) 0.2500 0.8555(10) 0.029(3) Uani 1 2 d S T P
H7 H 0.8838 0.2500 0.7827 0.035 Uiso 1 2 calc R U P
O10 O 0.4709(7) 0.2500 0.4549(6) 0.0238(17) Uani 1 2 d S T P
O8 O 0.6106(7) 0.2500 0.7271(6) 0.0225(16) Uani 1 2 d S T P
O5A O 0.8860(9) 0.2500 1.3089(7) 0.034(2) Uani 1 2 d S T P
C11 C 0.2381(8) 0.0450(12) 0.4757(6) 0.0232(16) Uani 1 1 d . . .
H11A H 0.1550 0.0426 0.5228 0.035 Uiso 1 1 calc R U .
H11B H 0.2058 0.0568 0.3839 0.035 Uiso 1 1 calc R U .
H11C H 0.2928 -0.0780 0.4922 0.035 Uiso 1 1 calc R U .
N5 N 0.9350(11) 0.2500 1.2069(8) 0.029(2) Uani 1 2 d S T P
N1 N 0.4703(9) 0.2500 0.9290(7) 0.0208(18) Uani 1 2 d S T P
C10 C 0.6915(11) 0.2500 1.0789(9) 0.021(2) Uani 1 2 d S T P
C2 C 0.3940(13) 0.2500 1.0251(10) 0.025(2) Uani 1 2 d S T P
H2 H 0.2926 0.2500 1.0082 0.030 Uiso 1 2 calc R U P
C5 C 0.8414(12) 0.2500 1.0856(9) 0.026(2) Uani 1 2 d S T P
O5B O 1.0657(10) 0.2500 1.2030(8) 0.046(2) Uani 1 2 d S T P
C3 C 0.4599(13) 0.2500 1.1519(9) 0.026(2) Uani 1 2 d S T P
H3 H 0.4024 0.2500 1.2195 0.031 Uiso 1 2 calc R U P
C8 C 0.6869(11) 0.2500 0.8400(9) 0.022(2) Uani 1 2 d S T P
C9 C 0.6142(11) 0.2500 0.9526(8) 0.017(2) Uani 1 2 d S T P
C6 C 0.9087(12) 0.2500 0.9765(10) 0.028(2) Uani 1 2 d S T P
H6 H 1.0101 0.2500 0.9854 0.033 Uiso 1 2 calc R U P
C4 C 0.6046(12) 0.2500 1.1800(9) 0.023(2) Uani 1 2 d S T P
H4 H 0.6475 0.2500 1.2666 0.027 Uiso 1 2 calc R U P

loop_
_atom_site_aniso_label
_atom_site_aniso_U_11
_atom_site_aniso_U_22
_atom_site_aniso_U_33
_atom_site_aniso_U_23
_atom_site_aniso_U_13
_atom_site_aniso_U_12
Pt1 0.0197(2) 0.0207(2) 0.01052(18) 0.000 0.00087(12) 0.000
Cl1 0.0212(13) 0.0380(16) 0.0268(12) 0.000 0.0089(10) 0.000
S10 0.0145(11) 0.0214(12) 0.0102(9) 0.000 0.0019(8) 0.000
C7 0.023(6) 0.040(7) 0.025(5) 0.000 0.002(4) 0.000
O10 0.017(4) 0.038(5) 0.017(3) 0.000 0.004(3) 0.000
O8 0.014(4) 0.039(5) 0.016(3) 0.000 0.003(3) 0.000
O5A 0.045(5) 0.034(5) 0.020(4) 0.000 -0.004(3) 0.000
C11 0.019(4) 0.025(4) 0.023(3) -0.001(3) -0.007(3) -0.004(3)
N5 0.039(6) 0.020(5) 0.023(4) 0.000 -0.016(4) 0.000
N1 0.019(4) 0.023(5) 0.020(4) 0.000 0.003(3) 0.000
C10 0.025(6) 0.017(5) 0.021(5) 0.000 0.002(4) 0.000
C2 0.031(6) 0.018(5) 0.027(5) 0.000 0.007(4) 0.000
C5 0.030(6) 0.027(6) 0.019(5) 0.000 -0.005(4) 0.000
O5B 0.042(6) 0.060(7) 0.031(4) 0.000 -0.013(4) 0.000
C3 0.044(7) 0.026(6) 0.009(4) 0.000 0.012(4) 0.000
C8 0.019(5) 0.025(6) 0.020(4) 0.000 0.000(4) 0.000
C9 0.022(5) 0.014(5) 0.015(4) 0.000 0.004(4) 0.000
C6 0.019(6) 0.034(7) 0.032(5) 0.000 0.008(4) 0.000
C4 0.039(6) 0.016(5) 0.014(4) 0.000 0.007(4) 0.000

loop_
_atom_type_symbol
_atom_type_description
_atom_type_scat_dispersion_real
_atom_type_scat_dispersion_imag
_atom_type_scat_source
C C 0.0033 0.0016 'International Tables Vol C Tables 4.2.6.8 and 6.1.1.4'
H H 0.0000 0.0000 'International Tables Vol C Tables 4.2.6.8 and 6.1.1.4'
N N 0.0061 0.0033 'International Tables Vol C Tables 4.2.6.8 and 6.1.1.4'
O O 0.0106 0.0060 'International Tables Vol C Tables 4.2.6.8 and 6.1.1.4'
S S 0.1246 0.1234 'International Tables Vol C Tables 4.2.6.8 and 6.1.1.4'
Cl Cl 0.1484 0.1585 'International Tables Vol C Tables 4.2.6.8 and 6.1.1.4'
Pt Pt -1.7033 8.3905 'International Tables Vol C Tables 4.2.6.8 and 6.1.1.4'

loop_
_geom_angle_atom_site_label_1
_geom_angle_atom_site_label_2
_geom_angle_atom_site_label_3
_geom_angle
_geom_angle_site_symmetry_1
_geom_angle_site_symmetry_3
O8 Pt1 N1 80.8(3) . .
O8 Pt1 S10 91.81(19) . .
N1 Pt1 S10 172.6(2) . .
O8 Pt1 Cl1 176.63(19) . .
N1 Pt1 Cl1 95.8(2) . .
S10 Pt1 Cl1 91.56(9) . .
O10 S10 C11 108.3(3) . 4_565
O10 S10 C11 108.3(3) . .
C11 S10 C11 102.8(5) 4_565 .
O10 S10 Pt1 116.0(3) . .
C11 S10 Pt1 110.3(2) 4_565 .
C11 S10 Pt1 110.3(2) . .
C8 C7 C6 120.0(10) . .
C8 O8 Pt1 112.7(6) . .
O5A N5 O5B 121.2(9) . .
O5A N5 C5 121.1(10) . .
O5B N5 C5 117.7(9) . .
C2 N1 C9 119.7(9) . .
C2 N1 Pt1 127.6(7) . .
C9 N1 Pt1 112.6(6) . .
C5 C10 C4 129.3(9) . .
C5 C10 C9 115.8(9) . .
C4 C10 C9 114.9(9) . .
N1 C2 C3 121.0(11) . .
C6 C5 C10 121.6(9) . .
C6 C5 N5 116.0(10) . .
C10 C5 N5 122.4(9) . .
C4 C3 C2 121.3(9) . .
O8 C8 C7 122.4(9) . .
O8 C8 C9 118.9(9) . .
C7 C8 C9 118.7(9) . .
N1 C9 C10 123.5(9) . .
N1 C9 C8 114.9(8) . .
C10 C9 C8 121.6(9) . .
C7 C6 C5 122.4(10) . .
C3 C4 C10 119.7(9) . .

loop_
_geom_bond_atom_site_label_1
_geom_bond_atom_site_label_2
_geom_bond_distance
_geom_bond_site_symmetry_2
Pt1 O8 2.031(7) .
Pt1 N1 2.052(8) .
Pt1 S10 2.207(2) .
Pt1 Cl1 2.278(3) .
S10 O10 1.467(7) .
S10 C11 1.767(7) 4_565
S10 C11 1.767(7) .
C7 C8 1.376(15) .
C7 C6 1.377(15) .
O8 C8 1.309(11) .
O5A N5 1.224(12) .
N5 O5B 1.239(13) .
N5 C5 1.458(12) .
N1 C2 1.315(13) .
N1 C9 1.349(13) .
C10 C5 1.407(15) .
C10 C4 1.426(14) .
C10 C9 1.434(13) .
C2 C3 1.400(14) .
C5 C6 1.382(15) .
C3 C4 1.360(16) .
C8 C9 1.445(13) .
